data_4110247
loop_
_publ_author_name
'Andrew J. Boydston'
'Cory S. Pecinovsky'
'Steven T. Chao'
'Christopher W. Bielawski'

_publ_section_title
;
 Phase-Tunable Fluorophores Based upon Benzobis(imidazolium) Salts
;
_journal_name_full 'Journal of the American Chemical Society'
_journal_page_first 14550
_journal_page_last 14551
_journal_paper_doi 10.1021/ja075963d
_journal_volume 129
_journal_year 2007
_chemical_formula_moiety 'C56 H104 N4 2+, 2 B F4 1-'
_chemical_formula_sum 'C56 H104 B2 F8 N4'
_chemical_formula_weight 1007.06
_chemical_name_systematic
; 
 ? 
;
_space_group_IT_number 2
_symmetry_cell_setting triclinic
_symmetry_space_group_name_Hall '-P 1'
_symmetry_space_group_name_H-M 'P -1'
_atom_sites_solution_hydrogens geom
_atom_sites_solution_primary direct
_atom_sites_solution_secondary difmap
_audit_creation_method SHELXL-97
_cell_angle_alpha 98.805(6)
_cell_angle_beta 97.397(8)
_cell_angle_gamma 99.781(4)
_cell_formula_units_Z 1
_cell_length_a 8.4326(8)
_cell_length_b 9.5389(11)
_cell_length_c 19.364(2)
_cell_measurement_reflns_used 3413
_cell_measurement_temperature 153(2)
_cell_measurement_theta_max 25
_cell_measurement_theta_min 1
_cell_volume 1497.6(3)
_computing_cell_refinement 'Collect software, Nonius B.V. 1998'
_computing_data_collection 'Collect software, Nonius B.V. 1998'
_computing_data_reduction
;
DENZO and Scalepack (Otwinoski and Minor, 1997)
;
_computing_molecular_graphics 'XP SHELXTL/PC, Siemens Analytical'
_computing_structure_refinement 'XL SHELXTL/PC, Siemens Analytical'
_computing_structure_solution
;

SIR97 - Altomare A., Burla M.C., Camalli M., Cascarano G.L., Giacovazzo C., 
Guagliardi A., Moliterni A.G.G., Polidori G.,Spagna R.
;
_diffrn_ambient_temperature 153(2)
_diffrn_measured_fraction_theta_full 0.957
_diffrn_measured_fraction_theta_max 0.957
_diffrn_measurement_device_type 'Nonius Kappa CCD'
_diffrn_measurement_method \w-scans
_diffrn_radiation_monochromator graphite
_diffrn_radiation_source 'fine-focus sealed tube'
_diffrn_radiation_type MoK\a
_diffrn_radiation_wavelength 0.71073
_diffrn_reflns_av_R_equivalents 0.0518
_diffrn_reflns_av_sigmaI/netI 0.1209
_diffrn_reflns_limit_h_max 10
_diffrn_reflns_limit_h_min -8
_diffrn_reflns_limit_k_max 8
_diffrn_reflns_limit_k_min -11
_diffrn_reflns_limit_l_max 23
_diffrn_reflns_limit_l_min -22
_diffrn_reflns_number 7461
_diffrn_reflns_theta_full 25.00
_diffrn_reflns_theta_max 25.00
_diffrn_reflns_theta_min 2.16
_exptl_absorpt_coefficient_mu 0.081
_exptl_absorpt_correction_type none
_exptl_crystal_colour colorless
_exptl_crystal_density_diffrn 1.117
_exptl_crystal_description plates
_exptl_crystal_F_000 550
_exptl_crystal_size_max 0.27
_exptl_crystal_size_mid 0.13
_exptl_crystal_size_min 0.09
_refine_diff_density_max 0.241
_refine_diff_density_min -0.280
_refine_diff_density_rms 0.049
_refine_ls_extinction_expression Fc^*^=kFc[1+0.001xFc^2^\l^3^/sin(2\q)]^-1/4^
_refine_ls_extinction_method SHELXL
_refine_ls_goodness_of_fit_ref 1.398
_refine_ls_hydrogen_treatment constr
_refine_ls_matrix_type full
_refine_ls_number_parameters 414
_refine_ls_number_reflns 5039
_refine_ls_number_restraints 1031
_refine_ls_restrained_S_all 1.454
_refine_ls_R_factor_all 0.1652
_refine_ls_R_factor_gt 0.0811
_refine_ls_shift/su_max 0.094
_refine_ls_shift/su_mean 0.016
_refine_ls_structure_factor_coef Fsqd
_refine_ls_weighting_details 'calc w=1/[\s^2^(Fo^2^)+(0.0200P)^2^] where P=(Fo^2^+2Fc^2^)/3'
_refine_ls_weighting_scheme calc
_refine_ls_wR_factor_gt 0.1535
_refine_ls_wR_factor_ref 0.1754
_reflns_number_gt 2551
_reflns_number_total 5039
_reflns_threshold_expression >2sigma(I)
_cod_data_source_file ja075963dsi20071013_074322_3.cif
_cod_data_source_block b6ab12
_cod_database_code 4110247

loop_
_symmetry_equiv_pos_as_xyz
'x, y, z'
'-x, -y, -z'

loop_
_atom_site_label
_atom_site_type_symbol
_atom_site_fract_x
_atom_site_fract_y
_atom_site_fract_z
_atom_site_U_iso_or_equiv
_atom_site_adp_type
_atom_site_occupancy
_atom_site_symmetry_multiplicity
_atom_site_calc_flag
_atom_site_refinement_flags
_atom_site_disorder_assembly
_atom_site_disorder_group
N1 N 0.3540(3) 0.7439(2) 0.53044(13) 0.0439(7) Uani 1 1 d U . .
N2 N 0.1954(3) 0.8345(3) 0.45748(13) 0.0450(7) Uani 1 1 d U C .
C1 C 0.2075(4) 0.7269(3) 0.49285(17) 0.0491(10) Uani 1 1 d U . .
H1A H 0.1215 0.6475 0.4913 0.059 Uiso 1 1 calc R . .
C2 C 0.3454(4) 0.9325(3) 0.47425(16) 0.0424(9) Uani 1 1 d U . .
C3 C 0.4462(4) 0.8728(3) 0.52016(16) 0.0423(9) Uani 1 1 d U . .
C4 C 0.3955(4) 1.0620(3) 0.45198(15) 0.0441(9) Uani 1 1 d U . .
H4A H 0.3271 1.1018 0.4205 0.053 Uiso 1 1 calc R . .
C5 C 0.3989(4) 0.6607(3) 0.58549(16) 0.0507(10) Uani 1 1 d U . .
H5A H 0.5087 0.6389 0.5822 0.061 Uiso 1 1 calc R . .
H5B H 0.3204 0.5678 0.5779 0.061 Uiso 1 1 calc R . .
C6 C 0.3985(5) 0.7450(3) 0.65774(16) 0.0539(10) Uani 1 1 d U . .
H6A H 0.2901 0.7712 0.6593 0.065 Uiso 1 1 calc R . .
H6B H 0.4800 0.8360 0.6652 0.065 Uiso 1 1 calc R . .
C7 C 0.4357(5) 0.6650(3) 0.71773(16) 0.0562(10) Uani 1 1 d U . .
H7A H 0.5433 0.6371 0.7161 0.067 Uiso 1 1 calc R . .
H7B H 0.3527 0.5752 0.7113 0.067 Uiso 1 1 calc R . .
C8 C 0.4375(5) 0.7558(3) 0.78957(17) 0.0612(11) Uani 1 1 d U . .
H8A H 0.5241 0.8432 0.7963 0.073 Uiso 1 1 calc R . .
H8B H 0.3321 0.7884 0.7895 0.073 Uiso 1 1 calc R . .
C9 C 0.4654(5) 0.6794(3) 0.85200(16) 0.0605(11) Uani 1 1 d U . .
H9A H 0.5683 0.6429 0.8511 0.073 Uiso 1 1 calc R . .
H9B H 0.3757 0.5950 0.8469 0.073 Uiso 1 1 calc R . .
C10 C 0.4746(5) 0.7765(3) 0.92387(17) 0.0649(11) Uani 1 1 d U . .
H10A H 0.5700 0.8565 0.9307 0.078 Uiso 1 1 calc R . .
H10B H 0.3758 0.8197 0.9232 0.078 Uiso 1 1 calc R . .
C11 C 0.4886(5) 0.6979(3) 0.98632(16) 0.0613(11) Uani 1 1 d U . .
H11A H 0.5869 0.6540 0.9868 0.074 Uiso 1 1 calc R . .
H11B H 0.3927 0.6184 0.9798 0.074 Uiso 1 1 calc R . .
C12 C 0.4991(5) 0.7952(3) 1.05791(16) 0.0628(11) Uani 1 1 d U . .
H12A H 0.5944 0.8752 1.0645 0.075 Uiso 1 1 calc R . .
H12B H 0.4001 0.8381 1.0580 0.075 Uiso 1 1 calc R . .
C13 C 0.5149(5) 0.7140(3) 1.11950(16) 0.0593(11) Uani 1 1 d U . .
H13A H 0.4203 0.6331 1.1122 0.071 Uiso 1 1 calc R . .
H13B H 0.6144 0.6719 1.1194 0.071 Uiso 1 1 calc R . .
C14 C 0.5236(5) 0.8074(3) 1.19133(17) 0.0617(11) Uani 1 1 d U . .
H14A H 0.6169 0.8894 1.1983 0.074 Uiso 1 1 calc R . .
H14B H 0.4230 0.8478 1.1919 0.074 Uiso 1 1 calc R . .
C15 C 0.5428(5) 0.7257(3) 1.25215(16) 0.0614(11) Uani 1 1 d U . .
H15A H 0.6416 0.6830 1.2506 0.074 Uiso 1 1 calc R . .
H15B H 0.4479 0.6453 1.2456 0.074 Uiso 1 1 calc R . .
C16 C 0.5563(6) 0.8192(4) 1.32508(18) 0.0802(13) Uani 1 1 d U . .
H16A H 0.6506 0.8986 1.3323 0.120 Uiso 1 1 calc R . .
H16B H 0.5700 0.7600 1.3617 0.120 Uiso 1 1 calc R . .
H16C H 0.4570 0.8588 1.3279 0.120 Uiso 1 1 calc R . .
C17 C 0.0477(4) 0.8525(3) 0.41328(16) 0.0490(9) Uani 1 1 d DU . .
H17C H 0.0755 0.9353 0.3890 0.059 Uiso 0.40 1 calc PR A 1
H17D H -0.0328 0.8756 0.4441 0.059 Uiso 0.40 1 calc PR A 1
H17A H 0.0736 0.9339 0.3903 0.059 Uiso 0.60 1 d PR . .
H17B H -0.0310 0.8725 0.4433 0.059 Uiso 0.60 1 d PR . .
C19 C 0.0732(5) 0.6716(3) 0.30544(16) 0.0628(11) Uani 1 1 d DU . .
H19C H 0.1662 0.6387 0.3304 0.075 Uiso 0.40 1 calc PR B 1
H19D H 0.1182 0.7561 0.2851 0.075 Uiso 0.40 1 calc PR B 1
H19A H 0.1616 0.6381 0.3301 0.075 Uiso 0.60 1 d PR . .
H19B H 0.1189 0.7533 0.2860 0.075 Uiso 0.60 1 d PR . .
C18 C -0.0298(6) 0.7188(5) 0.3580(2) 0.0359(13) Uani 0.60 1 d PDU C 1
H18A H -0.0618 0.6378 0.3830 0.043 Uiso 0.60 1 calc PR C 1
H18B H -0.1308 0.7376 0.3321 0.043 Uiso 0.60 1 calc PR C 1
C20 C -0.0146(7) 0.5516(6) 0.2455(3) 0.0562(17) Uani 0.60 1 d PDU C 1
H20A H -0.0543 0.4663 0.2663 0.067 Uiso 0.60 1 calc PR C 1
H20B H -0.1117 0.5830 0.2231 0.067 Uiso 0.60 1 calc PR C 1
C21 C 0.0788(13) 0.5037(9) 0.1881(3) 0.079(4) Uani 0.60 1 d PDU C 1
H21A H 0.1698 0.4622 0.2089 0.095 Uiso 0.60 1 calc PR C 1
H21B H 0.1267 0.5894 0.1693 0.095 Uiso 0.60 1 calc PR C 1
C22 C -0.0237(8) 0.3927(8) 0.1272(3) 0.074(2) Uani 0.60 1 d PDU C 1
H22A H -0.0727 0.3079 0.1463 0.089 Uiso 0.60 1 calc PR C 1
H22B H -0.1141 0.4349 0.1064 0.089 Uiso 0.60 1 calc PR C 1
C23 C 0.0664(13) 0.3411(10) 0.0691(3) 0.093(4) Uani 0.60 1 d PDU C 1
H23A H 0.1540 0.2949 0.0892 0.111 Uiso 0.60 1 calc PR C 1
H23B H 0.1186 0.4258 0.0507 0.111 Uiso 0.60 1 calc PR C 1
C24 C -0.0417(9) 0.2343(8) 0.0080(3) 0.081(3) Uani 0.60 1 d PDU C 1
H24A H -0.0984 0.1525 0.0270 0.098 Uiso 0.60 1 calc PR C 1
H24B H -0.1260 0.2825 -0.0133 0.098 Uiso 0.60 1 calc PR C 1
C25 C 0.0461(14) 0.1753(10) -0.0492(3) 0.098(4) Uani 0.60 1 d PDU C 1
H25A H 0.1320 0.1290 -0.0277 0.118 Uiso 0.60 1 calc PR C 1
H25B H 0.1008 0.2570 -0.0689 0.118 Uiso 0.60 1 calc PR C 1
C26 C -0.0606(10) 0.0665(9) -0.1095(3) 0.090(3) Uani 0.60 1 d PDU C 1
H26A H -0.1147 -0.0155 -0.0898 0.108 Uiso 0.60 1 calc PR C 1
H26B H -0.1470 0.1126 -0.1307 0.108 Uiso 0.60 1 calc PR C 1
C27 C 0.0266(13) 0.0075(11) -0.1674(4) 0.114(4) Uani 0.60 1 d PDU C 1
H27A H 0.1135 -0.0383 -0.1464 0.137 Uiso 0.60 1 calc PR C 1
H27B H 0.0795 0.0890 -0.1878 0.137 Uiso 0.60 1 calc PR C 1
C28 C -0.0838(13) -0.1023(10) -0.2266(4) 0.113(4) Uani 0.60 1 d PDU C 1
H28A H -0.1234 -0.1901 -0.2084 0.170 Uiso 0.60 1 calc PR C 1
H28B H -0.0226 -0.1264 -0.2650 0.170 Uiso 0.60 1 calc PR C 1
H28C H -0.1767 -0.0615 -0.2445 0.170 Uiso 0.60 1 calc PR C 1
C18A C 0.0475(15) 0.8195(9) 0.3372(3) 0.091(3) Uani 0.40 1 d PDU C 2
H18C H 0.1334 0.8923 0.3254 0.109 Uiso 0.40 1 calc PR C 2
H18D H -0.0582 0.8331 0.3131 0.109 Uiso 0.40 1 calc PR C 2
C20A C 0.0361(15) 0.6399(9) 0.2259(3) 0.084(3) Uani 0.40 1 d PDU C 2
H20C H -0.0802 0.6428 0.2117 0.101 Uiso 0.40 1 calc PR C 2
H20D H 0.1012 0.7191 0.2080 0.101 Uiso 0.40 1 calc PR C 2
C21A C 0.067(2) 0.4993(13) 0.1892(4) 0.075(5) Uani 0.40 1 d PDU C 2
H21C H 0.0067 0.4195 0.2084 0.089 Uiso 0.40 1 calc PR C 2
H21D H 0.1849 0.4980 0.2004 0.089 Uiso 0.40 1 calc PR C 2
C22A C 0.0185(15) 0.4711(9) 0.1096(3) 0.078(3) Uani 0.40 1 d PDU C 2
H22C H -0.0993 0.4721 0.0988 0.094 Uiso 0.40 1 calc PR C 2
H22D H 0.0779 0.5522 0.0910 0.094 Uiso 0.40 1 calc PR C 2
C23A C 0.049(3) 0.3323(15) 0.0704(4) 0.090(5) Uani 0.40 1 d PDU C 2
H23C H -0.0086 0.2510 0.0895 0.108 Uiso 0.40 1 calc PR C 2
H23D H 0.1672 0.3319 0.0802 0.108 Uiso 0.40 1 calc PR C 2
C24A C -0.0031(15) 0.3051(9) -0.0086(3) 0.083(4) Uani 0.40 1 d PDU C 2
H24C H -0.1208 0.3069 -0.0185 0.100 Uiso 0.40 1 calc PR C 2
H24D H 0.0561 0.3854 -0.0279 0.100 Uiso 0.40 1 calc PR C 2
C25A C 0.026(3) 0.1648(15) -0.0472(4) 0.095(5) Uani 0.40 1 d PDU C 2
H25C H -0.0342 0.0848 -0.0280 0.114 Uiso 0.40 1 calc PR C 2
H25D H 0.1432 0.1629 -0.0367 0.114 Uiso 0.40 1 calc PR C 2
C26A C -0.0239(17) 0.1353(10) -0.1262(3) 0.088(4) Uani 0.40 1 d PDU C 2
H26C H -0.1411 0.1386 -0.1369 0.106 Uiso 0.40 1 calc PR C 2
H26D H 0.0374 0.2141 -0.1457 0.106 Uiso 0.40 1 calc PR C 2
C27A C 0.003(3) -0.0067(16) -0.1641(5) 0.110(5) Uani 0.40 1 d PDU C 2
H27C H -0.0546 -0.0854 -0.1433 0.132 Uiso 0.40 1 calc PR C 2
H27D H 0.1207 -0.0083 -0.1552 0.132 Uiso 0.40 1 calc PR C 2
C28A C -0.054(2) -0.0381(14) -0.2430(4) 0.112(6) Uani 0.40 1 d PDU C 2
H28D H -0.1668 -0.0257 -0.2529 0.168 Uiso 0.40 1 calc PR C 2
H28E H -0.0464 -0.1378 -0.2619 0.168 Uiso 0.40 1 calc PR C 2
H28F H 0.0158 0.0287 -0.2654 0.168 Uiso 0.40 1 calc PR C 2
F1 F -0.2149(3) 0.6778(3) 0.62709(12) 0.0973(9) Uani 1 1 d U . .
F2 F -0.0069(3) 0.5849(2) 0.58871(13) 0.0852(8) Uani 1 1 d U . .
F3 F -0.0170(3) 0.8183(2) 0.58868(12) 0.0904(8) Uani 1 1 d U . .
F4 F -0.1924(3) 0.6449(2) 0.51170(12) 0.1036(9) Uani 1 1 d U . .
B1 B -0.1107(6) 0.6794(5) 0.5806(3) 0.0589(12) Uani 1 1 d U . .

loop_
_atom_site_aniso_label
_atom_site_aniso_U_11
_atom_site_aniso_U_22
_atom_site_aniso_U_33
_atom_site_aniso_U_23
_atom_site_aniso_U_13
_atom_site_aniso_U_12
N1 0.0466(19) 0.0305(15) 0.0508(17) 0.0100(12) 0.0033(15) -0.0025(13)
N2 0.0472(19) 0.0322(15) 0.0484(17) 0.0044(13) -0.0008(14) -0.0034(13)
C1 0.052(3) 0.035(2) 0.057(2) 0.0108(17) 0.005(2) -0.0025(17)
C2 0.045(2) 0.0287(18) 0.048(2) 0.0012(15) 0.0072(17) -0.0028(16)
C3 0.048(2) 0.0278(17) 0.047(2) 0.0063(15) 0.0044(18) -0.0026(17)
C4 0.054(2) 0.0342(18) 0.0439(19) 0.0078(15) 0.0096(17) 0.0049(16)
C5 0.055(2) 0.0325(18) 0.060(2) 0.0171(17) -0.0002(18) -0.0045(16)
C6 0.061(3) 0.044(2) 0.054(2) 0.0156(17) 0.0052(18) 0.0010(18)
C7 0.063(3) 0.044(2) 0.058(2) 0.0176(18) 0.0032(19) -0.0008(18)
C8 0.075(3) 0.047(2) 0.059(2) 0.0184(18) 0.003(2) 0.0023(19)
C9 0.079(3) 0.045(2) 0.054(2) 0.0162(18) 0.0002(19) 0.0038(19)
C10 0.084(3) 0.044(2) 0.063(2) 0.0126(19) 0.004(2) 0.0017(19)
C11 0.081(3) 0.045(2) 0.056(2) 0.0133(18) 0.007(2) 0.0063(19)
C12 0.083(3) 0.045(2) 0.058(2) 0.0093(18) 0.009(2) 0.0084(19)
C13 0.075(3) 0.045(2) 0.053(2) 0.0074(18) 0.008(2) 0.0030(19)
C14 0.074(3) 0.047(2) 0.063(2) 0.0050(18) 0.012(2) 0.0100(19)
C15 0.078(3) 0.049(2) 0.055(2) 0.0050(18) 0.010(2) 0.0081(19)
C16 0.098(4) 0.076(3) 0.065(3) -0.001(2) 0.017(2) 0.020(2)
C17 0.051(2) 0.0415(19) 0.051(2) 0.0094(16) 0.0026(18) 0.0030(17)
C19 0.074(3) 0.040(2) 0.064(2) 0.0037(18) -0.007(2) 0.0004(19)
C18 0.036(3) 0.024(3) 0.043(3) 0.005(2) 0.006(3) -0.007(2)
C20 0.049(4) 0.046(3) 0.066(4) 0.002(3) 0.004(3) 0.003(3)
C21 0.075(6) 0.071(5) 0.075(6) -0.021(5) 0.002(5) 0.006(5)
C22 0.062(4) 0.069(4) 0.077(4) -0.017(4) 0.008(3) 0.004(4)
C23 0.090(6) 0.089(6) 0.081(6) -0.033(5) 0.002(5) 0.015(5)
C24 0.071(5) 0.082(5) 0.076(5) -0.026(4) 0.004(4) 0.012(4)
C25 0.092(6) 0.094(6) 0.085(6) -0.036(5) -0.006(5) 0.012(5)
C26 0.081(5) 0.086(5) 0.085(5) -0.032(4) 0.002(4) 0.020(4)
C27 0.101(7) 0.111(6) 0.101(6) -0.055(6) -0.008(5) 0.022(6)
C28 0.122(8) 0.116(8) 0.077(6) -0.043(6) -0.006(6) 0.028(7)
C18A 0.079(8) 0.111(8) 0.074(7) -0.010(6) -0.001(6) 0.028(6)
C20A 0.082(7) 0.100(7) 0.066(6) -0.001(6) 0.011(5) 0.021(6)
C21A 0.073(7) 0.067(7) 0.074(7) -0.007(7) 0.011(7) 0.002(7)
C22A 0.078(6) 0.087(6) 0.061(6) -0.004(5) 0.007(5) 0.015(6)
C23A 0.089(7) 0.084(7) 0.081(7) -0.015(7) 0.003(7) 0.010(7)
C24A 0.080(7) 0.088(7) 0.075(6) -0.003(5) 0.014(5) 0.013(6)
C25A 0.093(7) 0.087(7) 0.085(7) -0.024(7) -0.001(7) 0.010(7)
C26A 0.100(7) 0.085(7) 0.070(6) -0.008(5) -0.003(6) 0.025(6)
C27A 0.111(9) 0.104(8) 0.094(8) -0.026(8) -0.010(8) 0.021(8)
C28A 0.156(12) 0.106(11) 0.076(8) 0.017(7) 0.021(8) 0.028(9)
F1 0.0702(17) 0.131(2) 0.0862(17) 0.0042(15) 0.0182(15) 0.0166(15)
F2 0.0783(17) 0.0495(13) 0.138(2) 0.0348(13) 0.0311(15) 0.0138(12)
F3 0.104(2) 0.0390(12) 0.1226(19) 0.0053(12) 0.0107(15) 0.0129(12)
F4 0.124(2) 0.0952(18) 0.0736(17) -0.0066(13) -0.0062(15) 0.0074(15)
B1 0.055(3) 0.053(3) 0.070(3) 0.008(2) 0.014(3) 0.014(2)

loop_
_atom_type_symbol
_atom_type_description
_atom_type_scat_dispersion_real
_atom_type_scat_dispersion_imag
_atom_type_scat_source
C C 0.0033 0.0016 'International Tables Vol C Tables 4.2.6.8 and 6.1.1.4'
H H 0.0000 0.0000 'International Tables Vol C Tables 4.2.6.8 and 6.1.1.4'
N N 0.0061 0.0033 'International Tables Vol C Tables 4.2.6.8 and 6.1.1.4'
F F 0.0171 0.0103 'International Tables Vol C Tables 4.2.6.8 and 6.1.1.4'
B B 0.0013 0.0007 'International Tables Vol C Tables 4.2.6.8 and 6.1.1.4'

loop_
_geom_angle_atom_site_label_1
_geom_angle_atom_site_label_2
_geom_angle_atom_site_label_3
_geom_angle
_geom_angle_site_symmetry_1
C1 N1 C3 107.8(3) .
C1 N1 C5 125.4(2) .
C3 N1 C5 125.4(3) .
C1 N2 C2 107.6(3) .
C1 N2 C17 125.8(3) .
C2 N2 C17 126.4(3) .
N1 C1 N2 111.7(3) .
N1 C1 H1A 124.1 .
N2 C1 H1A 124.1 .
C4 C2 C3 123.5(3) .
C4 C2 N2 130.6(3) .
C3 C2 N2 105.9(3) .
C4 C3 N1 130.0(3) 2_676
C4 C3 C2 123.0(3) 2_676
N1 C3 C2 107.0(3) .
C3 C4 C2 113.4(3) 2_676
C3 C4 H4A 123.3 2_676
C2 C4 H4A 123.3 .
N1 C5 C6 110.3(3) .
N1 C5 H5A 109.6 .
C6 C5 H5A 109.6 .
N1 C5 H5B 109.6 .
C6 C5 H5B 109.6 .
H5A C5 H5B 108.1 .
C5 C6 C7 114.1(3) .
C5 C6 H6A 108.7 .
C7 C6 H6A 108.7 .
C5 C6 H6B 108.7 .
C7 C6 H6B 108.7 .
H6A C6 H6B 107.6 .
C6 C7 C8 112.1(3) .
C6 C7 H7A 109.2 .
C8 C7 H7A 109.2 .
C6 C7 H7B 109.2 .
C8 C7 H7B 109.2 .
H7A C7 H7B 107.9 .
C9 C8 C7 114.9(3) .
C9 C8 H8A 108.5 .
C7 C8 H8A 108.5 .
C9 C8 H8B 108.5 .
C7 C8 H8B 108.5 .
H8A C8 H8B 107.5 .
C8 C9 C10 113.5(3) .
C8 C9 H9A 108.9 .
C10 C9 H9A 108.9 .
C8 C9 H9B 108.9 .
C10 C9 H9B 108.9 .
H9A C9 H9B 107.7 .
C11 C10 C9 113.9(3) .
C11 C10 H10A 108.8 .
C9 C10 H10A 108.8 .
C11 C10 H10B 108.8 .
C9 C10 H10B 108.8 .
H10A C10 H10B 107.7 .
C10 C11 C12 113.7(3) .
C10 C11 H11A 108.8 .
C12 C11 H11A 108.8 .
C10 C11 H11B 108.8 .
C12 C11 H11B 108.8 .
H11A C11 H11B 107.7 .
C13 C12 C11 112.6(3) .
C13 C12 H12A 109.1 .
C11 C12 H12A 109.1 .
C13 C12 H12B 109.1 .
C11 C12 H12B 109.1 .
H12A C12 H12B 107.8 .
C14 C13 C12 113.8(3) .
C14 C13 H13A 108.8 .
C12 C13 H13A 108.8 .
C14 C13 H13B 108.8 .
C12 C13 H13B 108.8 .
H13A C13 H13B 107.7 .
C15 C14 C13 113.2(3) .
C15 C14 H14A 108.9 .
C13 C14 H14A 108.9 .
C15 C14 H14B 108.9 .
C13 C14 H14B 108.9 .
H14A C14 H14B 107.8 .
C14 C15 C16 113.9(3) .
C14 C15 H15A 108.8 .
C16 C15 H15A 108.8 .
C14 C15 H15B 108.8 .
C16 C15 H15B 108.8 .
H15A C15 H15B 107.7 .
C15 C16 H16A 109.5 .
C15 C16 H16B 109.5 .
H16A C16 H16B 109.5 .
C15 C16 H16C 109.5 .
H16A C16 H16C 109.5 .
H16B C16 H16C 109.5 .
C18A C17 N2 115.0(5) .
N2 C17 C18 113.1(3) .
N2 C17 H17C 109.0 .
C18 C17 H17C 109.0 .
N2 C17 H17D 109.0 .
C18 C17 H17D 109.0 .
H17C C17 H17D 107.8 .
N2 C17 H17A 109.3 .
C18 C17 H17A 109.6 .
H17D C17 H17A 106.7 .
C18A C17 H17B 135.9 .
N2 C17 H17B 108.7 .
C18 C17 H17B 108.0 .
H17C C17 H17B 109.1 .
H17A C17 H17B 108.0 .
C18 C19 C20A 129.8(5) .
C18 C19 C20 114.7(3) .
C20A C19 C18A 113.2(5) .
C18 C19 H19C 108.6 .
C20A C19 H19C 120.2 .
C20 C19 H19C 108.6 .
C18A C19 H19C 115.3 .
C18 C19 H19D 108.6 .
C20 C19 H19D 108.6 .
H19C C19 H19D 107.6 .
C18 C19 H19A 107.8 .
C20A C19 H19A 120.7 .
C20 C19 H19A 108.1 .
C18A C19 H19A 115.6 .
H19D C19 H19A 108.9 .
C18 C19 H19B 109.2 .
C20 C19 H19B 109.0 .
H19C C19 H19B 106.5 .
H19A C19 H19B 107.8 .
C19 C18 C17 116.1(3) .
C19 C18 H18A 108.3 .
C17 C18 H18A 108.3 .
C19 C18 H18B 108.3 .
C17 C18 H18B 108.3 .
H18A C18 H18B 107.4 .
C21 C20 C19 117.8(5) .
C21 C20 H20A 107.8 .
C19 C20 H20A 107.9 .
C21 C20 H20B 107.8 .
C19 C20 H20B 107.8 .
H20A C20 H20B 107.2 .
C20 C21 C22 113.8(8) .
C20 C21 H21A 108.8 .
C22 C21 H21A 108.8 .
C20 C21 H21B 108.8 .
C22 C21 H21B 108.8 .
H21A C21 H21B 107.7 .
C23 C22 C21 115.2(6) .
C23 C22 H22A 108.4 .
C21 C22 H22A 108.4 .
C23 C22 H22B 108.5 .
C21 C22 H22B 108.5 .
H22A C22 H22B 107.5 .
C22 C23 C24 113.6(7) .
C22 C23 H23A 108.9 .
C24 C23 H23A 108.9 .
C22 C23 H23B 108.8 .
C24 C23 H23B 108.8 .
H23A C23 H23B 107.7 .
C25 C24 C23 114.9(6) .
C25 C24 H24A 108.5 .
C23 C24 H24A 108.5 .
C25 C24 H24B 108.6 .
C23 C24 H24B 108.6 .
H24A C24 H24B 107.5 .
C24 C25 C26 115.0(8) .
C24 C25 H25A 108.5 .
C26 C25 H25A 108.5 .
C24 C25 H25B 108.5 .
C26 C25 H25B 108.5 .
H25A C25 H25B 107.5 .
C27 C26 C25 115.3(7) .
C27 C26 H26A 108.4 .
C25 C26 H26A 108.4 .
C27 C26 H26B 108.5 .
C25 C26 H26B 108.5 .
H26A C26 H26B 107.5 .
C26 C27 C28 113.9(8) .
C26 C27 H27A 108.8 .
C28 C27 H27A 108.8 .
C26 C27 H27B 108.8 .
C28 C27 H27B 108.8 .
H27A C27 H27B 107.7 .
C17 C18A C19 118.5(6) .
C17 C18A H18C 107.6 .
C19 C18A H18C 107.7 .
C17 C18A H18D 107.7 .
C19 C18A H18D 107.7 .
H18C C18A H18D 107.1 .
C21A C20A C19 117.2(7) .
C21A C20A H20C 108.1 .
C19 C20A H20C 108.0 .
C21A C20A H20D 107.9 .
C19 C20A H20D 108.0 .
H20C C20A H20D 107.2 .
C20A C21A C22A 114.3(7) .
C20A C21A H21C 108.6 .
C22A C21A H21C 108.7 .
C20A C21A H21D 108.8 .
C22A C21A H21D 108.7 .
H21C C21A H21D 107.6 .
C23A C22A C21A 116.3(7) .
C23A C22A H22C 108.2 .
C21A C22A H22C 108.2 .
C23A C22A H22D 108.2 .
C21A C22A H22D 108.2 .
H22C C22A H22D 107.4 .
C22A C23A C24A 115.4(7) .
C22A C23A H23C 108.4 .
C24A C23A H23C 108.4 .
C22A C23A H23D 108.5 .
C24A C23A H23D 108.4 .
H23C C23A H23D 107.5 .
C25A C24A C23A 115.0(7) .
C25A C24A H24C 108.5 .
C23A C24A H24C 108.5 .
C25A C24A H24D 108.5 .
C23A C24A H24D 108.5 .
H24C C24A H24D 107.5 .
C24A C25A C26A 116.2(7) .
C24A C25A H25C 108.2 .
C26A C25A H25C 108.2 .
C24A C25A H25D 108.2 .
C26A C25A H25D 108.3 .
H25C C25A H25D 107.4 .
C27A C26A C25A 115.7(7) .
C27A C26A H26C 108.4 .
C25A C26A H26C 108.4 .
C27A C26A H26D 108.3 .
C25A C26A H26D 108.3 .
H26C C26A H26D 107.4 .
C26A C27A C28A 115.4(8) .
C26A C27A H27C 108.4 .
C28A C27A H27C 108.3 .
C26A C27A H27D 108.4 .
C28A C27A H27D 108.5 .
H27C C27A H27D 107.5 .
C27A C28A H28D 109.6 .
C27A C28A H28E 109.5 .
H28D C28A H28E 109.5 .
C27A C28A H28F 109.4 .
H28D C28A H28F 109.5 .
H28E C28A H28F 109.5 .
F1 B1 F2 112.6(4) .
F1 B1 F4 111.2(4) .
F2 B1 F4 107.9(4) .
F1 B1 F3 109.7(4) .
F2 B1 F3 108.2(4) .
F4 B1 F3 106.9(3) .

loop_
_geom_bond_atom_site_label_1
_geom_bond_atom_site_label_2
_geom_bond_distance
_geom_bond_site_symmetry_2
N1 C1 1.321(4) .
N1 C3 1.395(3) .
N1 C5 1.472(4) .
N2 C1 1.329(4) .
N2 C2 1.408(4) .
N2 C17 1.468(4) .
C1 H1A 0.9500 .
C2 C4 1.387(4) .
C2 C3 1.401(5) .
C3 C4 1.374(4) 2_676
C4 C3 1.374(4) 2_676
C4 H4A 0.9500 .
C5 C6 1.504(4) .
C5 H5A 0.9900 .
C5 H5B 0.9900 .
C6 C7 1.514(4) .
C6 H6A 0.9900 .
C6 H6B 0.9900 .
C7 C8 1.519(4) .
C7 H7A 0.9900 .
C7 H7B 0.9900 .
C8 C9 1.517(4) .
C8 H8A 0.9900 .
C8 H8B 0.9900 .
C9 C10 1.534(4) .
C9 H9A 0.9900 .
C9 H9B 0.9900 .
C10 C11 1.520(4) .
C10 H10A 0.9900 .
C10 H10B 0.9900 .
C11 C12 1.529(4) .
C11 H11A 0.9900 .
C11 H11B 0.9900 .
C12 C13 1.522(4) .
C12 H12A 0.9900 .
C12 H12B 0.9900 .
C13 C14 1.519(4) .
C13 H13A 0.9900 .
C13 H13B 0.9900 .
C14 C15 1.515(4) .
C14 H14A 0.9900 .
C14 H14B 0.9900 .
C15 C16 1.530(4) .
C15 H15A 0.9900 .
C15 H15B 0.9900 .
C16 H16A 0.9800 .
C16 H16B 0.9800 .
C16 H16C 0.9800 .
C17 C18A 1.459(6) .
C17 C18 1.522(4) .
C17 H17C 0.9900 .
C17 H17D 0.9900 .
C17 H17A 0.9600 .
C17 H17B 0.9599 .
C19 C18 1.488(5) .
C19 C20A 1.504(6) .
C19 C20 1.513(4) .
C19 C18A 1.513(6) .
C19 H19C 0.9900 .
C19 H19D 0.9900 .
C19 H19A 0.9601 .
C19 H19B 0.9599 .
C18 H18A 0.9900 .
C18 H18B 0.9900 .
C20 C21 1.503(7) .
C20 H20A 0.9900 .
C20 H20B 0.9900 .
C21 C22 1.518(7) .
C21 H21A 0.9900 .
C21 H21B 0.9900 .
C22 C23 1.504(7) .
C22 H22A 0.9900 .
C22 H22B 0.9900 .
C23 C24 1.519(7) .
C23 H23A 0.9900 .
C23 H23B 0.9900 .
C24 C25 1.502(7) .
C24 H24A 0.9900 .
C24 H24B 0.9900 .
C25 C26 1.513(7) .
C25 H25A 0.9900 .
C25 H25B 0.9900 .
C26 C27 1.508(7) .
C26 H26A 0.9900 .
C26 H26B 0.9900 .
C27 C28 1.518(7) .
C27 H27A 0.9900 .
C27 H27B 0.9900 .
C28 H28A 0.9800 .
C28 H28B 0.9800 .
C28 H28C 0.9800 .
C18A H18C 0.9900 .
C18A H18D 0.9900 .
C20A C21A 1.500(7) .
C20A H19B 1.4701 .
C20A H20C 0.9900 .
C20A H20D 0.9900 .
C21A C22A 1.513(7) .
C21A H21C 0.9900 .
C21A H21D 0.9900 .
C22A C23A 1.502(7) .
C22A H22C 0.9900 .
C22A H22D 0.9900 .
C23A C24A 1.506(7) .
C23A H23C 0.9900 .
C23A H23D 0.9900 .
C24A C25A 1.503(7) .
C24A H24C 0.9900 .
C24A H24D 0.9900 .
C25A C26A 1.503(7) .
C25A H25C 0.9900 .
C25A H25D 0.9900 .
C26A C27A 1.505(8) .
C26A H26C 0.9900 .
C26A H26D 0.9900 .
C27A C28A 1.507(8) .
C27A H27C 0.9900 .
C27A H27D 0.9900 .
C28A H28D 0.9800 .
C28A H28E 0.9800 .
C28A H28F 0.9800 .
F1 B1 1.337(5) .
F2 B1 1.372(5) .
F3 B1 1.397(4) .
F4 B1 1.384(5) .

loop_
_geom_torsion_atom_site_label_1
_geom_torsion_atom_site_label_2
_geom_torsion_atom_site_label_3
_geom_torsion_atom_site_label_4
_geom_torsion
_geom_torsion_site_symmetry_4
C3 N1 C1 N2 0.6(4) .
C5 N1 C1 N2 167.8(3) .
C2 N2 C1 N1 -1.3(4) .
C17 N2 C1 N1 -177.1(3) .
C1 N2 C2 C4 -179.5(3) .
C17 N2 C2 C4 -3.8(5) .
C1 N2 C2 C3 1.5(3) .
C17 N2 C2 C3 177.2(3) .
C1 N1 C3 C4 179.4(3) 2_676
C5 N1 C3 C4 12.3(5) 2_676
C1 N1 C3 C2 0.3(3) .
C5 N1 C3 C2 -166.8(3) .
C4 C2 C3 C4 0.6(5) 2_676
N2 C2 C3 C4 179.7(3) 2_676
C4 C2 C3 N1 179.8(3) .
N2 C2 C3 N1 -1.1(3) .
C3 C2 C4 C3 -0.6(5) 2_676
N2 C2 C4 C3 -179.4(3) 2_676
C1 N1 C5 C6 -98.7(4) .
C3 N1 C5 C6 66.2(4) .
N1 C5 C6 C7 177.3(3) .
C5 C6 C7 C8 178.8(3) .
C6 C7 C8 C9 177.0(3) .
C7 C8 C9 C10 177.2(3) .
C8 C9 C10 C11 175.2(3) .
C9 C10 C11 C12 179.5(3) .
C10 C11 C12 C13 -179.4(3) .
C11 C12 C13 C14 -179.3(3) .
C12 C13 C14 C15 -178.8(3) .
C13 C14 C15 C16 178.5(3) .
C1 N2 C17 C18A -105.5(5) .
C2 N2 C17 C18A 79.5(5) .
C1 N2 C17 C18 -52.5(4) .
C2 N2 C17 C18 132.5(3) .
C20A C19 C18 C17 -127.8(6) .
C20 C19 C18 C17 -171.9(4) .
C18A C19 C18 C17 -41.2(5) .
C18A C17 C18 C19 42.9(6) .
N2 C17 C18 C19 -60.7(5) .
C18 C19 C20 C21 176.7(5) .
C20A C19 C20 C21 53.4(7) .
C18A C19 C20 C21 122.6(8) .
C19 C20 C21 C22 -174.8(6) .
C20 C21 C22 C23 -179.4(7) .
C21 C22 C23 C24 -177.9(7) .
C22 C23 C24 C25 -177.2(8) .
C23 C24 C25 C26 178.8(8) .
C24 C25 C26 C27 179.6(9) .
C25 C26 C27 C28 179.4(9) .
N2 C17 C18A C19 56.3(10) .
C18 C17 C18A C19 -43.2(6) .
C18 C19 C18A C17 44.7(6) .
C20A C19 C18A C17 168.0(8) .
C20 C19 C18A C17 127.4(7) .
C18 C19 C20A C21A -129.7(11) .
C20 C19 C20A C21A -48.4(12) .
C18A C19 C20A C21A 176.6(12) .
C19 C20A C21A C22A 176.8(12) .
C20A C21A C22A C23A 179.3(15) .
C21A C22A C23A C24A 178.9(15) .
C22A C23A C24A C25A -179.1(15) .
C23A C24A C25A C26A -179.5(16) .
C24A C25A C26A C27A -179.0(17) .
C25A C26A C27A C28A 177.6(17) .
